data_7126329
loop_
_publ_author_name
'Molina, Alba'
'D\'iaz-Tendero, Sergio'
'Adrio, Javier'
'Carretero, Juan C.'

_publ_section_title
;
 Catalytic asymmetric synthesis of diazabicyclo[3.1.0]hexanes by
 1,3-dipolar cycloaddition of azomethine ylides with azirines.
;
_journal_issue 37
_journal_name_full 'Chemical communications (Cambridge, England)'
_journal_page_first 5050
_journal_page_last 5053
_journal_paper_doi 10.1039/d0cc01061h
_journal_volume 56
_journal_year 2020
_chemical_formula_sum 'C21 H24 N2 O2 S'
_chemical_formula_weight 368.48
_chemical_name_common amc873.1_150K
_space_group_crystal_system triclinic
_space_group_IT_number 2
_space_group_name_Hall '-P 1'
_space_group_name_H-M_alt 'P -1'
_atom_sites_solution_hydrogens mixed
_audit_update_record
;
2019-06-18 deposited with the CCDC.	2020-03-24 downloaded from the CCDC.
;
_cell_angle_alpha 97.514(3)
_cell_angle_beta 97.294(3)
_cell_angle_gamma 93.446(3)
_cell_formula_units_Z 2
_cell_length_a 6.9644(3)
_cell_length_b 11.4537(5)
_cell_length_c 11.8747(5)
_cell_measurement_reflns_used 5872
_cell_measurement_temperature 150.(2)
_cell_measurement_theta_max 24.5738
_cell_measurement_theta_min 2.6768
_cell_volume 928.65(7)
_computing_cell_refinement 'Bruker SAINT'
_computing_data_collection 'Bruker APEX2'
_computing_data_reduction 'Bruker SAINT'
_computing_molecular_graphics 'Bruker SHELXTL'
_computing_publication_material 'Bruker SHELXTL'
_computing_structure_refinement 'SHELXL-2014 (Sheldrick 2014)'
_computing_structure_solution 'SHELXS-97 (Sheldrick 2008)'
_diffrn_ambient_temperature 150.(2)
_diffrn_detector_area_resol_mean 8.3333
_diffrn_measured_fraction_theta_full 1.000
_diffrn_measured_fraction_theta_max 1.000
_diffrn_measurement_device_type 'Bruker Kappa Apex II'
_diffrn_measurement_method '\f and \w scans'
_diffrn_radiation_type 'Mo K\a'
_diffrn_radiation_wavelength 0.71073
_diffrn_reflns_av_R_equivalents 0.0593
_diffrn_reflns_av_unetI/netI 0.0364
_diffrn_reflns_limit_h_max 8
_diffrn_reflns_limit_h_min -8
_diffrn_reflns_limit_k_max 13
_diffrn_reflns_limit_k_min -13
_diffrn_reflns_limit_l_max 14
_diffrn_reflns_limit_l_min -14
_diffrn_reflns_number 30505
_diffrn_reflns_theta_full 25.35
_diffrn_reflns_theta_max 25.35
_diffrn_reflns_theta_min 1.75
_exptl_absorpt_coefficient_mu 0.192
_exptl_absorpt_correction_T_max 0.99
_exptl_absorpt_correction_T_min 0.91
_exptl_absorpt_correction_type multi-scan
_exptl_absorpt_process_details sadabs
_exptl_crystal_colour 'clear colourless'
_exptl_crystal_density_diffrn 1.318
_exptl_crystal_density_method 'not measured'
_exptl_crystal_description prismatic
_exptl_crystal_F_000 392
_exptl_crystal_size_max 0.303
_exptl_crystal_size_mid 0.069
_exptl_crystal_size_min 0.041
_refine_diff_density_max 0.289
_refine_diff_density_min -0.298
_refine_ls_extinction_method none
_refine_ls_goodness_of_fit_ref 1.135
_refine_ls_hydrogen_treatment mixed
_refine_ls_matrix_type full
_refine_ls_number_parameters 241
_refine_ls_number_reflns 3414
_refine_ls_number_restraints 0
_refine_ls_restrained_S_all 1.135
_refine_ls_R_factor_all 0.0590
_refine_ls_R_factor_gt 0.0374
_refine_ls_shift/su_max 0.000
_refine_ls_shift/su_mean 0.000
_refine_ls_structure_factor_coef Fsqd
_refine_ls_weighting_details 'w=1/[\s^2^(Fo^2^)+(0.0581P)^2^+0.3154P] where P=(Fo^2^+2Fc^2^)/3'
_refine_ls_weighting_scheme calc
_refine_ls_wR_factor_gt 0.0929
_refine_ls_wR_factor_ref 0.1188
_reflns_number_gt 2621
_reflns_number_total 3414
_reflns_threshold_expression 'I > 2\s(I)'
_cod_data_source_file d0cc01061h2.cif
_cod_data_source_block 02526AlbaMolina
_cod_depositor_comments 'Adding full bibliography for 7126329--7126330.cif.'
_cod_database_code 7126329

loop_
_space_group_symop_operation_xyz
'x, y, z'
'-x, -y, -z'

loop_
_atom_site_type_symbol
_atom_site_label
_atom_site_fract_x
_atom_site_fract_y
_atom_site_fract_z
_atom_site_U_iso_or_equiv
_atom_site_adp_type
_atom_site_calc_flag
_atom_site_refinement_flags_adp
_atom_site_refinement_flags_occupancy
_atom_site_refinement_flags_posn
_atom_site_occupancy
_atom_site_disorder_assembly
_atom_site_disorder_group
C C1 0.5127(3) 0.74483(18) 0.24413(18) 0.0190(5) Uani d . . . 1 . .
C C2 0.6996(3) 0.71827(18) 0.41720(18) 0.0202(5) Uani d . . . 1 . .
H H2 0.6056 0.7295 0.474 0.024 Uiso calc U . R 1 . .
C C3 0.5406(3) 0.60978(18) 0.24381(18) 0.0189(5) Uani d . . . 1 . .
C C4 0.7456(3) 0.5799(2) 0.24698(18) 0.0220(5) Uani d . . . 1 . .
H H4A 0.7701 0.4984 0.2162 0.026 Uiso calc U . R 1 . .
H H4B 0.843 0.642 0.2346 0.026 Uiso calc U . R 1 . .
C C5 0.3080(3) 0.76996(18) 0.27111(19) 0.0213(5) Uani d . . . 1 . .
H H5A 0.2151 0.7487 0.2 0.026 Uiso calc U . R 1 . .
H H5B 0.2717 0.7185 0.327 0.026 Uiso calc U . R 1 . .
C C6 0.2880(3) 0.89763(19) 0.3193(2) 0.0251(5) Uani d . . . 1 . .
H H6A 0.3718 0.916 0.3941 0.03 Uiso calc U . R 1 . .
H H6B 0.1521 0.9051 0.3337 0.03 Uiso calc U . R 1 . .
C C7 0.1377(4) 0.9899(2) 0.1250(2) 0.0339(6) Uani d . . . 1 . .
H H7A 0.1164 0.9075 0.0887 0.051 Uiso calc U . R 1 . .
H H7B 0.1568 1.041 0.0666 0.051 Uiso calc U . R 1 . .
H H7C 0.0244 1.0121 0.1617 0.051 Uiso calc U . R 1 . .
C C8 0.5607(3) 0.78566(18) 0.13298(19) 0.0206(5) Uani d . . . 1 . .
C C9 0.4468(4) 0.7990(2) -0.0599(2) 0.0322(6) Uani d . . . 1 . .
H H9A 0.4608 0.8855 -0.0515 0.048 Uiso calc U . R 1 . .
H H9B 0.337 0.7694 -0.1188 0.048 Uiso calc U . R 1 . .
H H9C 0.566 0.7674 -0.0827 0.048 Uiso calc U . R 1 . .
C C10 0.9013(3) 0.73912(18) 0.48311(17) 0.0188(5) Uani d . . . 1 . .
C C11 1.0261(3) 0.64958(19) 0.48678(18) 0.0210(5) Uani d . . . 1 . .
H H11 0.9871 0.5743 0.4435 0.025 Uiso calc U . R 1 . .
C C12 1.2072(3) 0.6682(2) 0.55278(19) 0.0243(5) Uani d . . . 1 . .
H H12 1.29 0.6054 0.5559 0.029 Uiso calc U . R 1 . .
C C13 1.2672(3) 0.7784(2) 0.61404(19) 0.0271(5) Uani d . . . 1 . .
H H13 1.3914 0.7917 0.659 0.033 Uiso calc U . R 1 . .
C C14 1.1452(4) 0.8691(2) 0.6093(2) 0.0298(6) Uani d . . . 1 . .
H H14 1.1866 0.9451 0.6504 0.036 Uiso calc U . R 1 . .
C C15 0.9633(3) 0.84971(19) 0.54500(19) 0.0249(5) Uani d . . . 1 . .
H H15 0.8799 0.9123 0.543 0.03 Uiso calc U . R 1 . .
C C16 0.3781(3) 0.51643(18) 0.20141(19) 0.0195(5) Uani d . . . 1 . .
C C17 0.3081(3) 0.4457(2) 0.27608(19) 0.0252(5) Uani d . . . 1 . .
H H17 0.3595 0.4593 0.3551 0.03 Uiso calc U . R 1 . .
C C18 0.1642(3) 0.3554(2) 0.2368(2) 0.0288(6) Uani d . . . 1 . .
H H18 0.1175 0.3078 0.2888 0.035 Uiso calc U . R 1 . .
C C19 0.0886(3) 0.3347(2) 0.1219(2) 0.0268(5) Uani d . . . 1 . .
H H19 -0.0084 0.272 0.0947 0.032 Uiso calc U . R 1 . .
C C20 0.1543(3) 0.4051(2) 0.04728(19) 0.0261(5) Uani d . . . 1 . .
H H20 0.1003 0.392 -0.0313 0.031 Uiso calc U . R 1 . .
C C21 0.2990(3) 0.49547(19) 0.08607(19) 0.0235(5) Uani d . . . 1 . .
H H21 0.3444 0.5432 0.0337 0.028 Uiso calc U . R 1 . .
N N1 0.6620(3) 0.80298(15) 0.33621(16) 0.0215(4) Uani d . . . 1 . .
N N2 0.6566(3) 0.59723(15) 0.35381(15) 0.0203(4) Uani d . . . 1 . .
O O1 0.4124(2) 0.76186(13) 0.04825(12) 0.0229(4) Uani d . . . 1 . .
O O2 0.7179(2) 0.82932(14) 0.12149(14) 0.0281(4) Uani d . . . 1 . .
S S1 0.34914(8) 1.00682(5) 0.23081(5) 0.02610(18) Uani d . . . 1 . .
H H1N 0.769(4) 0.823(2) 0.304(2) 0.032(7) Uiso d . . . 1 . .

loop_
_atom_site_aniso_label
_atom_site_aniso_U_11
_atom_site_aniso_U_22
_atom_site_aniso_U_33
_atom_site_aniso_U_12
_atom_site_aniso_U_13
_atom_site_aniso_U_23
C1 0.0208(12) 0.0166(11) 0.0187(11) -0.0015(9) 0.0000(9) 0.0039(9)
C2 0.0232(12) 0.0163(11) 0.0208(11) -0.0001(9) 0.0017(9) 0.0034(9)
C3 0.0210(12) 0.0181(11) 0.0183(11) 0.0005(9) 0.0020(9) 0.0058(9)
C4 0.0212(12) 0.0206(11) 0.0225(12) 0.0002(9) 0.0007(9) -0.0005(9)
C5 0.0224(12) 0.0195(11) 0.0236(12) 0.0007(9) 0.0055(10) 0.0073(9)
C6 0.0254(13) 0.0253(12) 0.0257(12) 0.0043(10) 0.0047(10) 0.0049(10)
C7 0.0271(14) 0.0323(14) 0.0413(15) -0.0013(11) -0.0058(11) 0.0130(12)
C8 0.0196(12) 0.0177(11) 0.0252(12) 0.0017(9) 0.0041(10) 0.0043(9)
C9 0.0314(14) 0.0451(15) 0.0229(12) -0.0006(11) 0.0053(11) 0.0158(11)
C10 0.0221(12) 0.0192(11) 0.0152(11) -0.0035(9) 0.0031(9) 0.0044(8)
C11 0.0252(13) 0.0167(11) 0.0195(11) -0.0036(9) 0.0005(9) 0.0018(9)
C12 0.0250(13) 0.0233(12) 0.0252(12) 0.0012(10) 0.0020(10) 0.0076(10)
C13 0.0256(13) 0.0302(13) 0.0233(12) -0.0066(10) -0.0025(10) 0.0053(10)
C14 0.0385(15) 0.0208(12) 0.0258(13) -0.0086(11) -0.0010(11) -0.0020(10)
C15 0.0324(14) 0.0192(12) 0.0219(12) 0.0009(10) 0.0013(10) 0.0015(9)
C16 0.0170(11) 0.0164(11) 0.0248(12) 0.0016(9) 0.0030(9) 0.0011(9)
C17 0.0252(13) 0.0287(13) 0.0210(12) -0.0030(10) 0.0038(10) 0.0020(10)
C18 0.0290(14) 0.0272(13) 0.0305(13) -0.0068(10) 0.0098(11) 0.0030(10)
C19 0.0193(12) 0.0230(12) 0.0351(14) -0.0048(10) 0.0029(10) -0.0038(10)
C20 0.0264(13) 0.0279(13) 0.0212(12) 0.0028(10) -0.0039(10) -0.0006(10)
C21 0.0260(13) 0.0219(12) 0.0216(12) -0.0008(10) 0.0005(10) 0.0039(9)
N1 0.0226(11) 0.0178(10) 0.0232(10) -0.0021(8) -0.0003(8) 0.0050(8)
N2 0.0223(10) 0.0166(9) 0.0204(10) -0.0009(8) -0.0011(8) 0.0018(7)
O1 0.0211(8) 0.0287(9) 0.0195(8) -0.0033(7) 0.0014(7) 0.0096(6)
O2 0.0199(9) 0.0340(9) 0.0318(9) -0.0040(7) 0.0050(7) 0.0111(7)
S1 0.0229(3) 0.0200(3) 0.0339(4) -0.0035(2) -0.0030(2) 0.0068(2)

loop_
_atom_type_symbol
_atom_type_description
_atom_type_scat_dispersion_real
_atom_type_scat_dispersion_imag
_atom_type_scat_source
C C 0.0033 0.0016 'International Tables Vol C Tables 4.2.6.8 and 6.1.1.4'
H H 0.0000 0.0000 'International Tables Vol C Tables 4.2.6.8 and 6.1.1.4'
N N 0.0061 0.0033 'International Tables Vol C Tables 4.2.6.8 and 6.1.1.4'
O O 0.0106 0.0060 'International Tables Vol C Tables 4.2.6.8 and 6.1.1.4'
S S 0.1246 0.1234 'International Tables Vol C Tables 4.2.6.8 and 6.1.1.4'

loop_
_geom_angle_atom_site_label_1
_geom_angle_atom_site_label_2
_geom_angle_atom_site_label_3
_geom_angle_site_symmetry_1
_geom_angle_site_symmetry_3
_geom_angle
_geom_angle_publ_flag
N1 C1 C8 . . 106.90(17) ?
N1 C1 C5 . . 111.16(17) ?
C8 C1 C5 . . 113.98(17) ?
N1 C1 C3 . . 103.76(16) ?
C8 C1 C3 . . 111.09(17) ?
C5 C1 C3 . . 109.45(17) ?
N1 C2 N2 . . 108.46(17) ?
N1 C2 C10 . . 112.33(17) ?
N2 C2 C10 . . 113.46(17) ?
N1 C2 H2 . . 107.4 ?
N2 C2 H2 . . 107.4 ?
C10 C2 H2 . . 107.4 ?
N2 C3 C4 . . 59.88(14) ?
N2 C3 C16 . . 115.84(17) ?
C4 C3 C16 . . 120.26(18) ?
N2 C3 C1 . . 107.17(16) ?
C4 C3 C1 . . 114.05(17) ?
C16 C3 C1 . . 122.16(18) ?
N2 C4 C3 . . 59.72(13) ?
N2 C4 H4A . . 117.8 ?
C3 C4 H4A . . 117.8 ?
N2 C4 H4B . . 117.8 ?
C3 C4 H4B . . 117.8 ?
H4A C4 H4B . . 114.9 ?
C6 C5 C1 . . 114.18(18) ?
C6 C5 H5A . . 108.7 ?
C1 C5 H5A . . 108.7 ?
C6 C5 H5B . . 108.7 ?
C1 C5 H5B . . 108.7 ?
H5A C5 H5B . . 107.6 ?
C5 C6 S1 . . 116.01(16) ?
C5 C6 H6A . . 108.3 ?
S1 C6 H6A . . 108.3 ?
C5 C6 H6B . . 108.3 ?
S1 C6 H6B . . 108.3 ?
H6A C6 H6B . . 107.4 ?
S1 C7 H7A . . 109.5 ?
S1 C7 H7B . . 109.5 ?
H7A C7 H7B . . 109.5 ?
S1 C7 H7C . . 109.5 ?
H7A C7 H7C . . 109.5 ?
H7B C7 H7C . . 109.5 ?
O2 C8 O1 . . 123.8(2) ?
O2 C8 C1 . . 123.7(2) ?
O1 C8 C1 . . 112.34(18) ?
O1 C9 H9A . . 109.5 ?
O1 C9 H9B . . 109.5 ?
H9A C9 H9B . . 109.5 ?
O1 C9 H9C . . 109.5 ?
H9A C9 H9C . . 109.5 ?
H9B C9 H9C . . 109.5 ?
C11 C10 C15 . . 118.6(2) ?
C11 C10 C2 . . 121.57(19) ?
C15 C10 C2 . . 119.8(2) ?
C10 C11 C12 . . 121.0(2) ?
C10 C11 H11 . . 119.5 ?
C12 C11 H11 . . 119.5 ?
C13 C12 C11 . . 120.0(2) ?
C13 C12 H12 . . 120.0 ?
C11 C12 H12 . . 120.0 ?
C14 C13 C12 . . 119.6(2) ?
C14 C13 H13 . . 120.2 ?
C12 C13 H13 . . 120.2 ?
C13 C14 C15 . . 120.4(2) ?
C13 C14 H14 . . 119.8 ?
C15 C14 H14 . . 119.8 ?
C14 C15 C10 . . 120.5(2) ?
C14 C15 H15 . . 119.7 ?
C10 C15 H15 . . 119.7 ?
C17 C16 C21 . . 118.5(2) ?
C17 C16 C3 . . 120.35(19) ?
C21 C16 C3 . . 121.07(19) ?
C18 C17 C16 . . 120.9(2) ?
C18 C17 H17 . . 119.6 ?
C16 C17 H17 . . 119.6 ?
C19 C18 C17 . . 120.0(2) ?
C19 C18 H18 . . 120.0 ?
C17 C18 H18 . . 120.0 ?
C20 C19 C18 . . 119.8(2) ?
C20 C19 H19 . . 120.1 ?
C18 C19 H19 . . 120.1 ?
C19 C20 C21 . . 120.4(2) ?
C19 C20 H20 . . 119.8 ?
C21 C20 H20 . . 119.8 ?
C20 C21 C16 . . 120.3(2) ?
C20 C21 H21 . . 119.8 ?
C16 C21 H21 . . 119.8 ?
C2 N1 C1 . . 106.74(16) ?
C2 N1 H1N . . 112.4(16) ?
C1 N1 H1N . . 108.0(16) ?
C3 N2 C4 . . 60.41(13) ?
C3 N2 C2 . . 106.24(16) ?
C4 N2 C2 . . 112.94(17) ?
C8 O1 C9 . . 115.47(17) ?
C7 S1 C6 . . 101.03(11) ?

loop_
_geom_bond_atom_site_label_1
_geom_bond_atom_site_label_2
_geom_bond_site_symmetry_2
_geom_bond_distance
_geom_bond_publ_flag
C1 N1 . 1.469(3) ?
C1 C8 . 1.525(3) ?
C1 C5 . 1.536(3) ?
C1 C3 . 1.570(3) ?
C2 N1 . 1.465(3) ?
C2 N2 . 1.483(3) ?
C2 C10 . 1.508(3) ?
C2 H2 . 1.0 ?
C3 N2 . 1.475(3) ?
C3 C4 . 1.485(3) ?
C3 C16 . 1.499(3) ?
C4 N2 . 1.477(3) ?
C4 H4A . 0.99 ?
C4 H4B . 0.99 ?
C5 C6 . 1.520(3) ?
C5 H5A . 0.99 ?
C5 H5B . 0.99 ?
C6 S1 . 1.800(2) ?
C6 H6A . 0.99 ?
C6 H6B . 0.99 ?
C7 S1 . 1.794(2) ?
C7 H7A . 0.98 ?
C7 H7B . 0.98 ?
C7 H7C . 0.98 ?
C8 O2 . 1.207(3) ?
C8 O1 . 1.335(3) ?
C9 O1 . 1.448(3) ?
C9 H9A . 0.98 ?
C9 H9B . 0.98 ?
C9 H9C . 0.98 ?
C10 C11 . 1.385(3) ?
C10 C15 . 1.393(3) ?
C11 C12 . 1.387(3) ?
C11 H11 . 0.95 ?
C12 C13 . 1.384(3) ?
C12 H12 . 0.95 ?
C13 C14 . 1.383(3) ?
C13 H13 . 0.95 ?
C14 C15 . 1.383(3) ?
C14 H14 . 0.95 ?
C15 H15 . 0.95 ?
C16 C17 . 1.390(3) ?
C16 C21 . 1.394(3) ?
C17 C18 . 1.386(3) ?
C17 H17 . 0.95 ?
C18 C19 . 1.383(3) ?
C18 H18 . 0.95 ?
C19 C20 . 1.376(3) ?
C19 H19 . 0.95 ?
C20 C21 . 1.390(3) ?
C20 H20 . 0.95 ?
C21 H21 . 0.95 ?
N1 H1N . 0.91(3) ?

loop_
_geom_hbond_atom_site_label_D
_geom_hbond_atom_site_label_H
_geom_hbond_atom_site_label_A
_geom_hbond_site_symmetry_A
_geom_hbond_distance_DH
_geom_hbond_distance_HA
_geom_hbond_distance_DA
_geom_hbond_angle_DHA
_geom_hbond_publ_flag
C9 H9A S1 2_675 0.98 3.0 3.552(2) 116.6 ?
N1 H1N O2 . 0.91(3) 2.16(3) 2.680(2) 115.(2) ?

loop_
_geom_torsion_atom_site_label_1
_geom_torsion_atom_site_label_2
_geom_torsion_atom_site_label_3
_geom_torsion_atom_site_label_4
_geom_torsion_site_symmetry_1
_geom_torsion_site_symmetry_2
_geom_torsion_site_symmetry_3
_geom_torsion_site_symmetry_4
_geom_torsion
_geom_torsion_publ_flag
N1 C1 C3 N2 . . . . 16.9(2) ?
C8 C1 C3 N2 . . . . 131.44(18) ?
C5 C1 C3 N2 . . . . -101.82(19) ?
N1 C1 C3 C4 . . . . -47.2(2) ?
C8 C1 C3 C4 . . . . 67.4(2) ?
C5 C1 C3 C4 . . . . -165.88(18) ?
N1 C1 C3 C16 . . . . 154.05(19) ?
C8 C1 C3 C16 . . . . -91.4(2) ?
C5 C1 C3 C16 . . . . 35.3(3) ?
C16 C3 C4 N2 . . . . -104.2(2) ?
C1 C3 C4 N2 . . . . 96.59(18) ?
N1 C1 C5 C6 . . . . 43.2(2) ?
C8 C1 C5 C6 . . . . -77.7(2) ?
C3 C1 C5 C6 . . . . 157.26(18) ?
C1 C5 C6 S1 . . . . 58.0(2) ?
N1 C1 C8 O2 . . . . 18.3(3) ?
C5 C1 C8 O2 . . . . 141.6(2) ?
C3 C1 C8 O2 . . . . -94.2(2) ?
N1 C1 C8 O1 . . . . -165.05(17) ?
C5 C1 C8 O1 . . . . -41.8(2) ?
C3 C1 C8 O1 . . . . 82.4(2) ?
N1 C2 C10 C11 . . . . -126.7(2) ?
N2 C2 C10 C11 . . . . -3.2(3) ?
N1 C2 C10 C15 . . . . 55.3(3) ?
N2 C2 C10 C15 . . . . 178.76(18) ?
C15 C10 C11 C12 . . . . 1.6(3) ?
C2 C10 C11 C12 . . . . -176.5(2) ?
C10 C11 C12 C13 . . . . -1.5(3) ?
C11 C12 C13 C14 . . . . 0.3(3) ?
C12 C13 C14 C15 . . . . 0.8(4) ?
C13 C14 C15 C10 . . . . -0.8(4) ?
C11 C10 C15 C14 . . . . -0.4(3) ?
C2 C10 C15 C14 . . . . 177.6(2) ?
N2 C3 C16 C17 . . . . 18.1(3) ?
C4 C3 C16 C17 . . . . 86.9(3) ?
C1 C3 C16 C17 . . . . -115.6(2) ?
N2 C3 C16 C21 . . . . -159.36(19) ?
C4 C3 C16 C21 . . . . -90.6(3) ?
C1 C3 C16 C21 . . . . 66.9(3) ?
C21 C16 C17 C18 . . . . 0.6(3) ?
C3 C16 C17 C18 . . . . -176.9(2) ?
C16 C17 C18 C19 . . . . 0.1(4) ?
C17 C18 C19 C20 . . . . -1.1(4) ?
C18 C19 C20 C21 . . . . 1.4(3) ?
C19 C20 C21 C16 . . . . -0.6(3) ?
C17 C16 C21 C20 . . . . -0.4(3) ?
C3 C16 C21 C20 . . . . 177.2(2) ?
N2 C2 N1 C1 . . . . 27.6(2) ?
C10 C2 N1 C1 . . . . 153.82(18) ?
C8 C1 N1 C2 . . . . -144.14(18) ?
C5 C1 N1 C2 . . . . 90.9(2) ?
C3 C1 N1 C2 . . . . -26.7(2) ?
C16 C3 N2 C4 . . . . 111.5(2) ?
C1 C3 N2 C4 . . . . -108.29(19) ?
C4 C3 N2 C2 . . . . 107.54(18) ?
C16 C3 N2 C2 . . . . -140.98(19) ?
C1 C3 N2 C2 . . . . -0.8(2) ?
C3 C4 N2 C2 . . . . -96.25(18) ?
N1 C2 N2 C3 . . . . -16.1(2) ?
C10 C2 N2 C3 . . . . -141.67(18) ?
N1 C2 N2 C4 . . . . 48.1(2) ?
C10 C2 N2 C4 . . . . -77.5(2) ?
O2 C8 O1 C9 . . . . -3.9(3) ?
C1 C8 O1 C9 . . . . 179.51(18) ?
C5 C6 S1 C7 . . . . 76.59(19) ?
